data_4001935
loop_
_publ_author_name
'Schmiechen, Sebastian'
'Schneider, Hajnalka'
'Wagatha, Peter'
'Hecht, Cora'
'Schmidt, Peter J.'
'Schnick, Wolfgang'

_publ_contact_author
;
        Prof. Dr. Wolfgang Schnick
        Department Chemie
        Ludwig-Maximilians-Universitaet Muenchen
        Butenandtstrasse 5 - 13 (D)
        D 81377 Muenchen
        Germany
;
_publ_section_title
;
 Toward New Phosphors for Application in Illumination-Grade White pc-LEDs:
 The Nitridomagnesosilicates Ca[Mg3SiN4]:Ce3+, Sr[Mg3SiN4]:Eu2+, and
 Eu[Mg3SiN4]
;
_journal_issue 8
_journal_name_full 'Chemistry of Materials'
_journal_page_first 2712
_journal_paper_doi 10.1021/cm500610v
_journal_volume 26
_journal_year 2014
_chemical_formula_sum 'Ca Mg3 N4 Si'
_chemical_formula_weight 197.14
_chemical_name_systematic
; 
 ? 
;
_space_group_IT_number 88
_symmetry_cell_setting tetragonal
_symmetry_space_group_name_Hall '-I 4ad'
_symmetry_space_group_name_H-M 'I 41/a :2'
_atom_sites_solution_primary direct
_atom_sites_solution_secondary difmap
_audit_creation_method SHELXL-97
_cell_angle_alpha 90.00
_cell_angle_beta 90.00
_cell_angle_gamma 90.00
_cell_formula_units_Z 16
_cell_length_a 11.4235(16)
_cell_length_b 11.4235(16)
_cell_length_c 13.445(3)
_cell_measurement_reflns_used 6401
_cell_measurement_temperature 293(2)
_cell_measurement_theta_max 30.0
_cell_measurement_theta_min 3.6
_cell_volume 1754.5(5)
_computing_cell_refinement X-AREA
_computing_data_collection 'X-AREA (Stoe & Cie, 2002)'
_computing_data_reduction X-AREA
_computing_molecular_graphics 'DIAMOND (Brandenburg, 2012)'
_computing_publication_material SHELXL-97
_computing_structure_refinement 'SHELXL-97 (Sheldrick, 1997)'
_computing_structure_solution 'SHELXS-97 (Sheldrick, 1990)'
_diffrn_ambient_temperature 293(2)
_diffrn_measured_fraction_theta_full 0.984
_diffrn_measured_fraction_theta_max 0.984
_diffrn_measurement_device_type 'Stoe IPDS 1'
_diffrn_measurement_method \w-scans
_diffrn_radiation_monochromator graphite
_diffrn_radiation_source 'fine-focus sealed tube'
_diffrn_radiation_type MoK\a
_diffrn_radiation_wavelength 0.71073
_diffrn_reflns_av_R_equivalents 0.0412
_diffrn_reflns_av_sigmaI/netI 0.0243
_diffrn_reflns_limit_h_max 14
_diffrn_reflns_limit_h_min -14
_diffrn_reflns_limit_k_max 14
_diffrn_reflns_limit_k_min -14
_diffrn_reflns_limit_l_max 17
_diffrn_reflns_limit_l_min -15
_diffrn_reflns_number 7103
_diffrn_reflns_theta_full 27.49
_diffrn_reflns_theta_max 27.49
_diffrn_reflns_theta_min 3.94
_diffrn_standards_number 0
_exptl_absorpt_coefficient_mu 1.982
_exptl_absorpt_correction_T_max 0.578
_exptl_absorpt_correction_T_min 0.477
_exptl_absorpt_correction_type multi-scan
_exptl_absorpt_process_details
;
XPREP (Sheldrick, 2008)
;
_exptl_crystal_colour 'dark red'
_exptl_crystal_density_diffrn 2.985
_exptl_crystal_density_method 'not measured'
_exptl_crystal_description rod
_exptl_crystal_F_000 1568
_exptl_crystal_size_max 0.05
_exptl_crystal_size_mid 0.04
_exptl_crystal_size_min 0.02
_refine_diff_density_max 1.073
_refine_diff_density_min -0.845
_refine_diff_density_rms 0.155
_refine_ls_extinction_method none
_refine_ls_goodness_of_fit_ref 1.044
_refine_ls_matrix_type full
_refine_ls_number_parameters 82
_refine_ls_number_reflns 991
_refine_ls_number_restraints 0
_refine_ls_restrained_S_all 1.044
_refine_ls_R_factor_all 0.0494
_refine_ls_R_factor_gt 0.0403
_refine_ls_shift/su_max 0.001
_refine_ls_shift/su_mean 0.000
_refine_ls_structure_factor_coef Fsqd
_refine_ls_weighting_details 'calc w=1/[\s^2^(Fo^2^)+(0.0797P)^2^+0.3543P] where P=(Fo^2^+2Fc^2^)/3'
_refine_ls_weighting_scheme calc
_refine_ls_wR_factor_gt 0.1063
_refine_ls_wR_factor_ref 0.1096
_reflns_number_gt 803
_reflns_number_total 991
_reflns_threshold_expression >2sigma(I)
_cod_data_source_file cm500610v_si_002.cif
_cod_data_source_block Ca[Mg3SiN4]
_cod_depositor_comments 'Adding full bibliography for 4001935--4001937.cif.'
_cod_original_sg_symbol_H-M I41/a
_cod_database_code 4001935

loop_
_symmetry_equiv_pos_as_xyz
'x, y, z'
'-x+1/2, -y, z+1/2'
'-y+3/4, x+1/4, z+1/4'
'y+3/4, -x+3/4, z+3/4'
'x+1/2, y+1/2, z+1/2'
'-x+1, -y+1/2, z+1'
'-y+5/4, x+3/4, z+3/4'
'y+5/4, -x+5/4, z+5/4'
'-x, -y, -z'
'x-1/2, y, -z-1/2'
'y-3/4, -x-1/4, -z-1/4'
'-y-3/4, x-3/4, -z-3/4'
'-x+1/2, -y+1/2, -z+1/2'
'x, y+1/2, -z'
'y-1/4, -x+1/4, -z+1/4'
'-y-1/4, x-1/4, -z-1/4'

loop_
_atom_site_label
_atom_site_type_symbol
_atom_site_fract_x
_atom_site_fract_y
_atom_site_fract_z
_atom_site_U_iso_or_equiv
_atom_site_adp_type
_atom_site_occupancy
_atom_site_symmetry_multiplicity
_atom_site_calc_flag
Ca Ca 0.26407(6) 0.02042(6) 0.16132(6) 0.0105(2) Uani 1 1 d
Si Si 0.03802(8) 0.07034(8) 0.30436(7) 0.0103(3) Uani 1 1 d
Mg1 Mg 0.01721(11) 0.08887(12) 0.56042(11) 0.0173(3) Uani 1 1 d
Mg2 Mg 0.02841(12) 0.09441(11) 0.06156(10) 0.0165(3) Uani 1 1 d
Mg3 Mg 0.36451(12) 0.25380(12) 0.07146(10) 0.0180(3) Uani 1 1 d
N1 N 0.1692(3) 0.1520(3) 0.2978(3) 0.0174(7) Uani 1 1 d
N2 N 0.1734(3) 0.1638(3) 0.5655(3) 0.0174(7) Uani 1 1 d
N3 N 0.1776(3) 0.1957(3) 0.0507(3) 0.0172(7) Uani 1 1 d
N4 N 0.4588(3) 0.0995(3) 0.0850(3) 0.0182(7) Uani 1 1 d

loop_
_atom_site_aniso_label
_atom_site_aniso_U_11
_atom_site_aniso_U_22
_atom_site_aniso_U_33
_atom_site_aniso_U_23
_atom_site_aniso_U_13
_atom_site_aniso_U_12
Ca 0.0090(3) 0.0086(4) 0.0139(4) -0.0029(2) 0.0006(2) 0.0005(2)
Si 0.0103(4) 0.0094(4) 0.0111(5) 0.0001(3) -0.0007(3) -0.0004(3)
Mg1 0.0159(6) 0.0187(6) 0.0173(7) 0.0002(5) 0.0008(5) -0.0022(4)
Mg2 0.0161(6) 0.0166(6) 0.0168(7) -0.0008(5) 0.0001(5) -0.0016(4)
Mg3 0.0191(7) 0.0172(6) 0.0176(8) 0.0001(5) 0.0003(5) 0.0034(5)
N1 0.0158(15) 0.0175(15) 0.0188(18) -0.0009(12) -0.0005(12) -0.0016(12)
N2 0.0152(15) 0.0191(15) 0.0181(19) 0.0004(12) 0.0008(11) -0.0015(12)
N3 0.0164(14) 0.0165(14) 0.0188(17) -0.0019(12) -0.0009(12) -0.0012(11)
N4 0.0198(15) 0.0171(14) 0.0176(17) 0.0015(12) -0.0010(12) 0.0017(12)

loop_
_atom_type_symbol
_atom_type_description
_atom_type_scat_dispersion_real
_atom_type_scat_dispersion_imag
_atom_type_scat_source
N N 0.0061 0.0033 'International Tables Vol C Tables 4.2.6.8 and 6.1.1.4'
Mg Mg 0.0486 0.0363 'International Tables Vol C Tables 4.2.6.8 and 6.1.1.4'
Si Si 0.0817 0.0704 'International Tables Vol C Tables 4.2.6.8 and 6.1.1.4'
Ca Ca 0.2262 0.3064 'International Tables Vol C Tables 4.2.6.8 and 6.1.1.4'

loop_
_geom_angle_atom_site_label_1
_geom_angle_atom_site_label_2
_geom_angle_atom_site_label_3
_geom_angle
_geom_angle_site_symmetry_1
_geom_angle_site_symmetry_3
N2 Ca N1 160.16(11) 2_554 .
N2 Ca N4 81.34(10) 2_554 .
N1 Ca N4 115.54(10) . .
N2 Ca N3 115.83(11) 2_554 .
N1 Ca N3 78.87(11) . .
N4 Ca N3 80.67(10) . .
N2 Ca N1 63.91(10) 2_554 7_444
N1 Ca N1 110.68(5) . 7_444
N4 Ca N1 121.72(11) . 7_444
N3 Ca N1 75.36(10) . 7_444
N2 Ca N3 107.30(10) 2_554 8_444
N1 Ca N3 73.77(10) . 8_444
N4 Ca N3 64.36(11) . 8_444
N3 Ca N3 118.41(5) . 8_444
N1 Ca N3 166.23(10) 7_444 8_444
N2 Ca Mg1 39.44(7) 2_554 2_554
N1 Ca Mg1 150.88(8) . 2_554
N4 Ca Mg1 44.10(8) . 2_554
N3 Ca Mg1 110.75(8) . 2_554
N1 Ca Mg1 98.42(8) 7_444 2_554
N3 Ca Mg1 77.64(8) 8_444 2_554
N2 Ca N2 102.96(5) 2_554 7_444
N1 Ca N2 57.60(9) . 7_444
N4 Ca N2 160.51(10) . 7_444
N3 Ca N2 113.28(10) . 7_444
N1 Ca N2 76.37(10) 7_444 7_444
N3 Ca N2 96.39(10) 8_444 7_444
Mg1 Ca N2 132.40(7) 2_554 7_444
N2 Ca Mg2 104.23(8) 2_554 .
N1 Ca Mg2 77.76(8) . .
N4 Ca Mg2 118.17(8) . .
N3 Ca Mg2 40.78(7) . .
N1 Ca Mg2 42.83(7) 7_444 .
N3 Ca Mg2 148.29(7) 8_444 .
Mg1 Ca Mg2 127.92(5) 2_554 .
N2 Ca Mg2 79.59(7) 7_444 .
N2 Ca Mg3 113.60(8) 2_554 .
N1 Ca Mg3 86.19(8) . .
N4 Ca Mg3 40.95(8) . .
N3 Ca Mg3 44.63(7) . .
N1 Ca Mg3 113.78(8) 7_444 .
N3 Ca Mg3 79.10(7) 8_444 .
Mg1 Ca Mg3 83.07(4) 2_554 .
N2 Ca Mg3 142.90(7) 7_444 .
Mg2 Ca Mg3 85.42(4) . .
N2 Ca Si 33.99(7) 2_554 7_444
N1 Ca Si 132.49(7) . 7_444
N4 Ca Si 111.77(8) . 7_444
N3 Ca Si 105.17(8) . 7_444
N1 Ca Si 33.86(7) 7_444 7_444
N3 Ca Si 133.82(7) 8_444 7_444
Mg1 Ca Si 73.13(3) 2_554 7_444
N2 Ca Si 78.75(7) 7_444 7_444
Mg2 Ca Si 76.68(3) . 7_444
Mg3 Ca Si 130.31(4) . 7_444
N2 Ca Mg2 145.76(8) 2_554 8_444
N1 Ca Mg2 42.26(8) . 8_444
N4 Ca Mg2 75.80(8) . 8_444
N3 Ca Mg2 85.38(8) . 8_444
N1 Ca Mg2 150.33(8) 7_444 8_444
N3 Ca Mg2 39.41(7) 8_444 8_444
Mg1 Ca Mg2 109.53(4) 2_554 8_444
N2 Ca Mg2 91.30(7) 7_444 8_444
Mg2 Ca Mg2 108.93(2) . 8_444
Mg3 Ca Mg2 61.84(4) . 8_444
Si Ca Mg2 167.66(4) 7_444 8_444
N3 Si N1 117.42(17) 15 .
N3 Si N4 111.37(16) 15 10_556
N1 Si N4 112.04(17) . 10_556
N3 Si N2 105.42(16) 15 7_444
N1 Si N2 103.91(16) . 7_444
N4 Si N2 105.42(16) 10_556 7_444
N3 Si Mg1 114.63(12) 15 9_556
N1 Si Mg1 126.77(12) . 9_556
N4 Si Mg1 55.34(11) 10_556 9_556
N2 Si Mg1 50.65(12) 7_444 9_556
N3 Si Mg3 55.18(11) 15 15
N1 Si Mg3 119.88(12) . 15
N4 Si Mg3 126.26(12) 10_556 15
N2 Si Mg3 50.59(12) 7_444 15
Mg1 Si Mg3 81.97(5) 9_556 15
N3 Si Mg3 134.13(11) 15 13
N1 Si Mg3 47.42(12) . 13
N4 Si Mg3 64.77(12) 10_556 13
N2 Si Mg3 119.90(12) 7_444 13
Mg1 Si Mg3 100.11(6) 9_556 13
Mg3 Si Mg3 165.10(6) 15 13
N3 Si Mg2 81.27(11) 15 12_666
N1 Si Mg2 38.20(12) . 12_666
N4 Si Mg2 119.47(12) 10_556 12_666
N2 Si Mg2 128.68(12) 7_444 12_666
Mg1 Si Mg2 164.06(6) 9_556 12_666
Mg3 Si Mg2 109.78(5) 15 12_666
Mg3 Si Mg2 65.74(4) 13 12_666
N3 Si Ca 150.30(11) 15 8_444
N1 Si Ca 58.19(11) . 8_444
N4 Si Ca 95.97(12) 10_556 8_444
N2 Si Ca 54.10(11) 7_444 8_444
Mg1 Si Ca 71.28(4) 9_556 8_444
Mg3 Si Ca 99.53(4) 15 8_444
Mg3 Si Ca 67.67(4) 13 8_444
Mg2 Si Ca 95.58(4) 12_666 8_444
N3 Si Mg2 36.07(11) 15 15
N1 Si Mg2 106.03(12) . 15
N4 Si Mg2 87.39(12) 10_556 15
N2 Si Mg2 139.86(12) 7_444 15
Mg1 Si Mg2 122.60(5) 9_556 15
Mg3 Si Mg2 90.96(5) 15 15
Mg3 Si Mg2 100.07(4) 13 15
Mg2 Si Mg2 69.31(5) 12_666 15
Ca Si Mg2 163.96(4) 8_444 15
N3 Si Ca 62.29(11) 15 10_556
N1 Si Ca 157.87(11) . 10_556
N4 Si Ca 54.26(11) 10_556 10_556
N2 Si Ca 97.03(11) 7_444 10_556
Mg1 Si Ca 63.10(4) 9_556 10_556
Mg3 Si Ca 79.20(4) 15 10_556
Mg3 Si Ca 115.01(5) 13 10_556
Mg2 Si Ca 128.41(4) 12_666 10_556
Ca Si Ca 134.14(4) 8_444 10_556
Mg2 Si Ca 59.63(3) 15 10_556
N3 Si Ca 90.20(11) 15 .
N1 Si Ca 52.64(11) . .
N4 Si Ca 158.34(12) 10_556 .
N2 Si Ca 68.85(11) 7_444 .
Mg1 Si Ca 118.18(5) 9_556 .
Mg3 Si Ca 67.31(4) 15 .
Mg3 Si Ca 99.18(4) 13 .
Mg2 Si Ca 60.19(3) 12_666 .
Ca Si Ca 63.41(2) 8_444 .
Mg2 Si Ca 110.63(4) 15 .
Ca Si Ca 145.32(4) 10_556 .
N2 Mg1 N2 121.42(13) . 15_556
N2 Mg1 N4 107.29(15) . 10_556
N2 Mg1 N4 125.99(15) 15_556 10_556
N2 Mg1 N4 107.84(15) . 2
N2 Mg1 N4 83.22(14) 15_556 2
N4 Mg1 N4 103.90(13) 10_556 2
N2 Mg1 Mg1 119.31(13) . 9_556
N2 Mg1 Mg1 111.34(12) 15_556 9_556
N4 Mg1 Mg1 54.09(10) 10_556 9_556
N4 Mg1 Mg1 49.82(10) 2 9_556
N2 Mg1 Si 119.22(12) . 9_556
N2 Mg1 Si 41.98(10) 15_556 9_556
N4 Mg1 Si 127.76(11) 10_556 9_556
N4 Mg1 Si 41.63(10) 2 9_556
Mg1 Mg1 Si 81.85(7) 9_556 9_556
N2 Mg1 Mg3 47.52(11) . 13
N2 Mg1 Mg3 145.00(11) 15_556 13
N4 Mg1 Mg3 61.97(11) 10_556 13
N4 Mg1 Mg3 130.55(11) 2 13
Mg1 Mg1 Mg3 99.94(8) 9_556 13
Si Mg1 Mg3 165.63(7) 9_556 13
N2 Mg1 Ca 55.51(10) . 2
N2 Mg1 Ca 94.63(11) 15_556 2
N4 Mg1 Ca 134.08(11) 10_556 2
N4 Mg1 Ca 55.91(10) 2 2
Mg1 Mg1 Ca 94.58(7) 9_556 2
Si Mg1 Ca 67.39(4) 9_556 2
Mg3 Mg1 Ca 98.23(5) 13 2
N2 Mg1 Mg3 105.20(11) . 10_556
N2 Mg1 Mg3 100.46(11) 15_556 10_556
N4 Mg1 Mg3 41.20(10) 10_556 10_556
N4 Mg1 Mg3 138.38(11) 2 10_556
Mg1 Mg1 Mg3 91.81(7) 9_556 10_556
Si Mg1 Mg3 132.20(6) 9_556 10_556
Mg3 Mg1 Mg3 62.16(6) 13 10_556
Ca Mg1 Mg3 160.20(5) 2 10_556
N2 Mg1 Mg1 39.58(11) . 12_667
N2 Mg1 Mg1 84.03(11) 15_556 12_667
N4 Mg1 Mg1 130.75(12) 10_556 12_667
N4 Mg1 Mg1 119.17(12) 2 12_667
Mg1 Mg1 Mg1 156.99(9) 9_556 12_667
Si Mg1 Mg1 100.99(7) 9_556 12_667
Mg3 Mg1 Mg1 71.84(5) 13 12_667
Ca Mg1 Mg1 66.31(5) 2 12_667
Mg3 Mg1 Mg1 102.42(4) 10_556 12_667
N2 Mg1 Mg1 109.84(11) . 15_556
N2 Mg1 Mg1 37.98(10) 15_556 15_556
N4 Mg1 Mg1 106.42(11) 10_556 15_556
N4 Mg1 Mg1 120.71(12) 2 15_556
Mg1 Mg1 Mg1 130.43(9) 9_556 15_556
Si Mg1 Mg1 79.94(6) 9_556 15_556
Mg3 Mg1 Mg1 108.65(5) 13 15_556
Ca Mg1 Mg1 119.39(7) 2 15_556
Mg3 Mg1 Mg1 68.63(4) 10_556 15_556
Mg1 Mg1 Mg1 72.21(5) 12_667 15_556
N2 Mg1 Ca 166.17(12) . 16_556
N2 Mg1 Ca 48.53(10) 15_556 16_556
N4 Mg1 Ca 79.04(10) 10_556 16_556
N4 Mg1 Ca 81.83(10) 2 16_556
Mg1 Mg1 Ca 74.44(6) 9_556 16_556
Si Mg1 Ca 61.49(4) 9_556 16_556
Mg3 Mg1 Ca 132.82(6) 13 16_556
Ca Mg1 Ca 128.67(4) 2 16_556
Mg3 Mg1 Ca 71.13(4) 10_556 16_556
Mg1 Mg1 Ca 127.16(6) 12_667 16_556
Mg1 Mg1 Ca 56.33(4) 15_556 16_556
N3 Mg2 N1 124.65(15) . 15
N3 Mg2 N3 120.15(13) . 15
N1 Mg2 N3 107.74(14) 15 15
N3 Mg2 N1 102.06(14) . 7_444
N1 Mg2 N1 97.28(13) 15 7_444
N3 Mg2 N1 97.49(14) 15 7_444
N3 Mg2 Mg2 125.60(13) . 9
N1 Mg2 Mg2 50.09(10) 15 9
N3 Mg2 Mg2 109.04(11) 15 9
N1 Mg2 Mg2 47.19(10) 7_444 9
N3 Mg2 Mg3 125.80(12) . 15
N1 Mg2 Mg3 105.00(11) 15 15
N3 Mg2 Mg3 51.08(9) 15 15
N1 Mg2 Mg3 46.64(10) 7_444 15
Mg2 Mg2 Mg3 70.15(6) 9 15
N3 Mg2 Mg2 42.74(10) . 12_666
N1 Mg2 Mg2 140.97(11) 15 12_666
N3 Mg2 Mg2 78.74(11) 15 12_666
N1 Mg2 Mg2 120.46(11) 7_444 12_666
Mg2 Mg2 Mg2 165.13(9) 9 12_666
Mg3 Mg2 Mg2 108.10(7) 15 12_666
N3 Mg2 Mg2 109.81(10) . 15
N1 Mg2 Mg2 87.28(11) 15 15
N3 Mg2 Mg2 42.02(10) 15 15
N1 Mg2 Mg2 137.48(12) 7_444 15
Mg2 Mg2 Mg2 122.33(9) 9 15
Mg3 Mg2 Mg2 91.26(7) 15 15
Mg2 Mg2 Mg2 72.04(5) 12_666 15
N3 Mg2 Ca 58.04(10) . .
N1 Mg2 Ca 152.52(11) 15 .
N3 Mg2 Ca 88.67(10) 15 .
N1 Mg2 Ca 57.94(9) 7_444 .
Mg2 Mg2 Ca 104.21(7) 9 .
Mg3 Mg2 Ca 67.94(4) 15 .
Mg2 Mg2 Ca 62.56(5) 12_666 .
Mg2 Mg2 Ca 118.63(7) 15 .
N3 Mg2 Si 110.47(11) . 15
N1 Mg2 Si 31.91(9) 15 15
N3 Mg2 Si 98.54(10) 15 15
N1 Mg2 Si 129.16(11) 7_444 15
Mg2 Mg2 Si 81.98(6) 9 15
Mg3 Mg2 Si 123.54(5) 15 15
Mg2 Mg2 Si 109.91(4) 12_666 15
Mg2 Mg2 Si 63.64(4) 15 15
Ca Mg2 Si 168.50(5) . 15
N3 Mg2 Ca 61.48(10) . 7_444
N1 Mg2 Ca 91.79(11) 15 7_444
N3 Mg2 Ca 148.14(11) 15 7_444
N1 Mg2 Ca 54.22(10) 7_444 7_444
Mg2 Mg2 Ca 64.59(5) 9 7_444
Mg3 Mg2 Ca 100.25(5) 15 7_444
Mg2 Mg2 Ca 101.97(5) 12_666 7_444
Mg2 Mg2 Ca 168.29(6) 15 7_444
Ca Mg2 Ca 64.77(3) . 7_444
Si Mg2 Ca 110.68(5) 15 7_444
N3 Mg2 Si 30.19(10) . 12_666
N1 Mg2 Si 94.73(10) 15 12_666
N3 Mg2 Si 139.02(11) 15 12_666
N1 Mg2 Si 113.48(10) 7_444 12_666
Mg2 Mg2 Si 111.66(7) 9 12_666
Mg3 Mg2 Si 153.00(6) 15 12_666
Mg2 Mg2 Si 62.85(4) 12_666 12_666
Mg2 Mg2 Si 108.18(4) 15 12_666
Ca Mg2 Si 86.05(4) . 12_666
Si Mg2 Si 82.64(4) 15 12_666
Ca Mg2 Si 60.25(3) 7_444 12_666
N4 Mg3 N1 117.25(15) . 13
N4 Mg3 N2 124.20(15) . 13
N1 Mg3 N2 117.64(15) 13 13
N4 Mg3 N3 104.64(14) . .
N1 Mg3 N3 94.65(14) 13 .
N2 Mg3 N3 80.17(13) 13 .
N4 Mg3 N4 97.86(12) . 6_554
N1 Mg3 N4 75.84(12) 13 6_554
N2 Mg3 N4 86.20(12) 13 6_554
N3 Mg3 N4 157.46(13) . 6_554
N4 Mg3 Si 125.27(12) . 12_666
N1 Mg3 Si 107.66(11) 13 12_666
N2 Mg3 Si 40.42(9) 13 12_666
N3 Mg3 Si 39.97(10) . 12_666
N4 Mg3 Si 123.00(9) 6_554 12_666
N4 Mg3 Si 110.23(11) . 13
N1 Mg3 Si 38.36(9) 13 13
N2 Mg3 Si 106.11(11) 13 13
N3 Mg3 Si 130.75(11) . 13
N4 Mg3 Si 37.57(8) 6_554 13
Si Mg3 Si 124.44(6) 12_666 13
N4 Mg3 Mg1 110.05(11) . 13
N1 Mg3 Mg1 106.46(10) 13 13
N2 Mg3 Mg1 43.73(9) 13 13
N3 Mg3 Mg1 123.74(11) . 13
N4 Mg3 Mg1 44.02(9) 6_554 13
Si Mg3 Mg1 83.78(5) 12_666 13
Si Mg3 Mg1 74.63(5) 13 13
N4 Mg3 Mg2 117.82(11) . 12_666
N1 Mg3 Mg2 48.56(10) 13 12_666
N2 Mg3 Mg2 105.26(11) 13 12_666
N3 Mg3 Mg2 46.30(10) . 12_666
N4 Mg3 Mg2 122.50(9) 6_554 12_666
Si Mg3 Mg2 71.52(5) 12_666 12_666
Si Mg3 Mg2 86.25(5) 13 12_666
Mg1 Mg3 Mg2 132.05(6) 13 12_666
N4 Mg3 Mg3 57.10(10) . 6_554
N1 Mg3 Mg3 101.42(10) 13 6_554
N2 Mg3 Mg3 102.56(10) 13 6_554
N3 Mg3 Mg3 159.87(11) . 6_554
N4 Mg3 Mg3 41.47(8) 6_554 6_554
Si Mg3 Mg3 140.91(4) 12_666 6_554
Si Mg3 Mg3 68.15(5) 13 6_554
Mg1 Mg3 Mg3 63.00(5) 13 6_554
Mg2 Mg3 Mg3 146.45(4) 12_666 6_554
N4 Mg3 Mg1 41.10(10) . 10_656
N1 Mg3 Mg1 152.74(11) 13 10_656
N2 Mg3 Mg1 83.61(11) 13 10_656
N3 Mg3 Mg1 106.35(10) . 10_656
N4 Mg3 Mg1 89.73(9) 6_554 10_656
Si Mg3 Mg1 99.59(5) 12_666 10_656
Si Mg3 Mg1 122.82(6) 13 10_656
Mg1 Mg3 Mg1 76.31(6) 13 10_656
Mg2 Mg3 Mg1 146.60(6) 12_666 10_656
Mg3 Mg3 Mg1 54.85(4) 6_554 10_656
N4 Mg3 Ca 55.60(10) . .
N1 Mg3 Ca 92.65(10) 13 .
N2 Mg3 Ca 129.65(10) 13 .
N3 Mg3 Ca 56.76(9) . .
N4 Mg3 Ca 142.55(9) 6_554 .
Si Mg3 Ca 94.43(5) 12_666 .
Si Mg3 Ca 121.14(5) 13 .
Mg1 Mg3 Ca 160.46(6) 13 .
Mg2 Mg3 Ca 64.49(4) 12_666 .
Mg3 Mg3 Ca 109.94(6) 6_554 .
Mg1 Mg3 Ca 84.86(4) 10_656 .
Si N1 Mg2 109.90(17) . 12_666
Si N1 Mg3 94.22(16) . 13
Mg2 N1 Mg3 102.93(15) 12_666 13
Si N1 Mg2 167.2(2) . 8_444
Mg2 N1 Mg2 82.72(13) 12_666 8_444
Mg3 N1 Mg2 84.80(13) 13 8_444
Si N1 Ca 94.78(14) . .
Mg2 N1 Ca 86.17(13) 12_666 .
Mg3 N1 Ca 164.17(17) 13 .
Mg2 N1 Ca 83.53(11) 8_444 .
Si N1 Ca 87.96(13) . 8_444
Mg2 N1 Ca 157.94(16) 12_666 8_444
Mg3 N1 Ca 88.02(13) 13 8_444
Mg2 N1 Ca 79.24(11) 8_444 8_444
Ca N1 Ca 79.32(9) . 8_444
Si N2 Mg1 169.9(2) 8_444 .
Si N2 Mg1 87.37(15) 8_444 12_667
Mg1 N2 Mg1 102.44(16) . 12_667
Si N2 Mg3 88.99(15) 8_444 13
Mg1 N2 Mg3 88.75(14) . 13
Mg1 N2 Mg3 116.01(17) 12_667 13
Si N2 Ca 91.91(14) 8_444 2
Mg1 N2 Ca 85.05(12) . 2
Mg1 N2 Ca 94.74(13) 12_667 2
Mg3 N2 Ca 149.24(17) 13 2
Si N2 Ca 79.00(12) 8_444 8_444
Mg1 N2 Ca 90.92(12) . 8_444
Mg1 N2 Ca 160.84(16) 12_667 8_444
Mg3 N2 Ca 77.49(11) 13 8_444
Ca N2 Ca 72.53(8) 2 8_444
Si N3 Mg2 113.74(18) 12_666 .
Si N3 Mg2 116.11(17) 12_666 12_666
Mg2 N3 Mg2 95.24(15) . 12_666
Si N3 Mg3 84.85(14) 12_666 .
Mg2 N3 Mg3 159.79(19) . .
Mg2 N3 Mg3 82.61(13) 12_666 .
Si N3 Ca 152.35(18) 12_666 .
Mg2 N3 Ca 81.18(12) . .
Mg2 N3 Ca 83.74(13) 12_666 .
Mg3 N3 Ca 78.61(11) . .
Si N3 Ca 84.61(14) 12_666 7_444
Mg2 N3 Ca 79.11(11) . 7_444
Mg2 N3 Ca 158.81(16) 12_666 7_444
Mg3 N3 Ca 95.63(12) . 7_444
Ca N3 Ca 75.24(8) . 7_444
Si N4 Mg1 128.13(18) 10_656 10_656
Si N4 Mg3 119.92(19) 10_656 .
Mg1 N4 Mg3 97.70(15) 10_656 .
Si N4 Mg1 83.03(14) 10_656 2_554
Mg1 N4 Mg1 76.10(13) 10_656 2_554
Mg3 N4 Mg1 152.24(19) . 2_554
Si N4 Ca 92.31(14) 10_656 .
Mg1 N4 Ca 128.70(16) 10_656 .
Mg3 N4 Ca 83.45(12) . .
Mg1 N4 Ca 79.99(11) 2_554 .
Si N4 Mg3 77.67(13) 10_656 6_554
Mg1 N4 Mg3 74.01(11) 10_656 6_554
Mg3 N4 Mg3 81.43(12) . 6_554
Mg1 N4 Mg3 121.26(15) 2_554 6_554
Ca N4 Mg3 154.39(15) . 6_554

loop_
_geom_bond_atom_site_label_1
_geom_bond_atom_site_label_2
_geom_bond_distance
_geom_bond_site_symmetry_2
Ca N2 2.569(3) 2_554
Ca N1 2.608(3) .
Ca N4 2.611(3) .
Ca N3 2.682(3) .
Ca N1 2.695(3) 7_444
Ca N3 2.858(3) 8_444
Ca Mg1 3.1050(15) 2_554
Ca N2 3.107(3) 7_444
Ca Mg2 3.1242(15) .
Ca Mg3 3.1438(15) .
Ca Si 3.1695(12) 7_444
Ca Mg2 3.1944(16) 8_444
Si N3 1.763(4) 15
Si N1 1.767(3) .
Si N4 1.772(4) 10_556
Si N2 1.773(3) 7_444
Si Mg1 2.6479(17) 9_556
Si Mg3 2.7336(17) 15
Si Mg3 2.8396(17) 13
Si Mg2 3.1436(16) 12_666
Si Ca 3.1695(12) 8_444
Si Mg2 3.2104(17) 15
Si Ca 3.2143(12) 10_556
Mg1 N2 1.980(3) .
Mg1 N2 2.050(4) 15_556
Mg1 N4 2.070(4) 10_556
Mg1 N4 2.194(4) 2
Mg1 Mg1 2.630(3) 9_556
Mg1 Si 2.6479(17) 9_556
Mg1 Mg3 2.863(2) 13
Mg1 Ca 3.1050(15) 2
Mg1 Mg3 3.120(2) 10_556
Mg1 Mg1 3.142(2) 12_667
Mg1 Mg1 3.142(2) 15_556
Mg1 Ca 3.4162(15) 16_556
Mg2 N3 2.065(3) .
Mg2 N1 2.067(4) 15
Mg2 N3 2.094(4) 15
Mg2 N1 2.162(3) 7_444
Mg2 Mg2 2.795(3) 9
Mg2 Mg3 2.872(2) 15
Mg2 Mg2 3.072(2) 12_666
Mg2 Mg2 3.072(2) 15
Mg2 Si 3.1436(16) 15
Mg2 Ca 3.1944(16) 7_444
Mg2 Si 3.2103(17) 12_666
Mg3 N4 2.074(4) .
Mg3 N1 2.097(4) 13
Mg3 N2 2.113(4) 13
Mg3 N3 2.253(3) .
Mg3 N4 2.629(4) 6_554
Mg3 Si 2.7337(17) 12_666
Mg3 Si 2.8396(17) 13
Mg3 Mg1 2.863(2) 13
Mg3 Mg2 2.872(2) 12_666
Mg3 Mg3 3.097(3) 6_554
Mg3 Mg1 3.120(2) 10_656
N1 Mg2 2.067(4) 12_666
N1 Mg3 2.097(4) 13
N1 Mg2 2.162(3) 8_444
N1 Ca 2.695(3) 8_444
N2 Si 1.773(3) 8_444
N2 Mg1 2.050(4) 12_667
N2 Mg3 2.112(4) 13
N2 Ca 2.569(3) 2
N2 Ca 3.106(3) 8_444
N3 Si 1.763(4) 12_666
N3 Mg2 2.094(4) 12_666
N3 Ca 2.858(3) 7_444
N4 Si 1.772(4) 10_656
N4 Mg1 2.070(4) 10_656
N4 Mg1 2.194(4) 2_554
N4 Mg3 2.629(4) 6_554
